data_7150114
loop_
_publ_author_name
'Smith, Keith'
'Liu, Chia-Hui'
'El-Hiti, Gamal A'
'Kang, Gurvinder S.'
'Jones, Elfyn'
'Clement, Simon G.'
'Checquer, Alex D.'
'Howarth, Oliver W.'
'Hursthouse, Michael B.'
'Coles, Simon J.'

_publ_section_title
;
 An extensive study of bromination of
 cis,trans,trans-1,5,9-cyclododecatriene: product structures and
 conformations.
;
_journal_issue 10
_journal_name_full 'Organic &amp; biomolecular chemistry'
_journal_page_first 1880
_journal_page_last 1892
_journal_paper_doi 10.1039/b417156j
_journal_volume 3
_journal_year 2005
_chemical_formula_sum 'C12 H18 Br4'
_chemical_formula_weight 481.90
_chemical_name_systematic
;
?
;
_space_group_IT_number 14
_symmetry_cell_setting monoclinic
_symmetry_space_group_name_Hall '-P 2yn'
_symmetry_space_group_name_H-M 'P 1 21/n 1'
_atom_sites_solution_hydrogens geom
_atom_sites_solution_primary direct
_atom_sites_solution_secondary difmap
_audit_creation_method SHELXL
_cell_angle_alpha 90.00
_cell_angle_beta 91.342(7)
_cell_angle_gamma 90.00
_cell_formula_units_Z 4
_cell_length_a 11.4559(14)
_cell_length_b 7.4771(13)
_cell_length_c 17.7504(8)
_cell_measurement_temperature 293(2)
_cell_volume 1520.0(3)
_computing_structure_refinement 'SHELXL-92 (Sheldrick, 1993)'
_computing_structure_solution 'SHELXS-86 (Sheldrick, 1990)'
_diffrn_ambient_temperature 293(2)
_diffrn_radiation_monochromator graphite
_diffrn_radiation_source 'fine-focus sealed tube'
_diffrn_radiation_type MoK\a
_diffrn_radiation_wavelength 0.71069
_diffrn_reflns_av_R_equivalents 0.0717
_diffrn_reflns_av_sigmaI/netI 0.0915
_diffrn_reflns_limit_h_max 8
_diffrn_reflns_limit_h_min -12
_diffrn_reflns_limit_k_max 5
_diffrn_reflns_limit_k_min -8
_diffrn_reflns_limit_l_max 20
_diffrn_reflns_limit_l_min -19
_diffrn_reflns_number 5014
_diffrn_reflns_theta_max 24.95
_diffrn_reflns_theta_min 2.09
_exptl_absorpt_coefficient_mu 10.565
_exptl_crystal_density_diffrn 2.106
_exptl_crystal_F_000 920
_refine_diff_density_max 1.062
_refine_diff_density_min -0.910
_refine_diff_density_rms 0.218
_refine_ls_extinction_method none
_refine_ls_goodness_of_fit_all 0.967
_refine_ls_goodness_of_fit_obs 1.117
_refine_ls_matrix_type full
_refine_ls_number_parameters 145
_refine_ls_number_reflns 2240
_refine_ls_number_restraints 0
_refine_ls_restrained_S_all 0.967
_refine_ls_restrained_S_obs 1.117
_refine_ls_R_factor_all 0.0566
_refine_ls_R_factor_obs 0.0442
_refine_ls_shift/esd_max -0.001
_refine_ls_shift/esd_mean 0.000
_refine_ls_structure_factor_coef Fsqd
_refine_ls_weighting_details 'w=1/[\s^2^(Fo^2^)+(0.0530P)^2^+0.0000P] where P=(Fo^2^+2Fc^2^)/3'
_refine_ls_weighting_scheme calc
_refine_ls_wR_factor_all 0.1089
_refine_ls_wR_factor_obs 0.1075
_reflns_number_observed 1670
_reflns_number_total 2240
_reflns_observed_criterion >2sigma(I)
_cod_data_source_file b417156j.txt
_cod_data_source_block 03HUR317
_cod_depositor_comments
;
The following automatic conversions were performed:
'_symmetry_cell_setting' value 'Monoclinic' changed to 'monoclinic'
according to '/home/saulius/struct/CIF-dictionaries/cif_core.dic'
dictionary named 'cif_core.dic' version 2.4.1 from 2010-06-29.

Automatic conversion script
Id: cif_fix_enum 1527 2010-12-29 10:47:43Z saulius 

The following automatic conversions were performed:

'_refine_ls_weighting_scheme' value 'calc
w=1/[\s^2^(Fo^2^)+(0.0530P)^2^+0.0000P] where P=(Fo^2^+2Fc^2^)/3' was
changed to 'calc'. New tag '_refine_ls_weighting_details' was
created. The value of the new tag was set to
'w=1/[\s^2^(Fo^2^)+(0.0530P)^2^+0.0000P] where P=(Fo^2^+2Fc^2^)/3'.

Automatic conversion script
Id: cif_fix_values 3143 2015-03-26 13:38:13Z robertas 
;
_cod_original_sg_symbol_H-M P21/n
_cod_database_code 7150114

loop_
_symmetry_equiv_pos_as_xyz
'x, y, z'
'-x+1/2, y+1/2, -z+1/2'
'-x, -y, -z'
'x-1/2, -y-1/2, z-1/2'

loop_
_atom_site_aniso_label
_atom_site_aniso_U_11
_atom_site_aniso_U_22
_atom_site_aniso_U_33
_atom_site_aniso_U_23
_atom_site_aniso_U_13
_atom_site_aniso_U_12
Br1 0.0249(5) 0.0262(4) 0.0311(5) 0.0100(4) -0.0003(3) 0.0029(3)
Br2 0.0230(5) 0.0312(5) 0.0264(5) 0.0054(3) 0.0071(3) -0.0068(3)
Br3 0.0207(5) 0.0290(5) 0.0433(5) 0.0037(4) -0.0067(3) -0.0066(3)
Br4 0.0543(6) 0.0309(5) 0.0231(5) -0.0098(4) 0.0090(4) 0.0004(4)
C1 0.021(4) 0.016(4) 0.021(4) 0.002(3) 0.005(3) 0.004(3)
C2 0.016(4) 0.012(4) 0.023(4) -0.003(3) -0.002(3) -0.001(3)
C3 0.016(4) 0.017(4) 0.022(4) -0.001(3) 0.002(3) 0.004(3)
C4 0.032(4) 0.014(4) 0.025(4) 0.002(3) 0.003(3) -0.005(3)
C5 0.022(4) 0.016(4) 0.020(4) 0.011(3) 0.008(3) -0.003(3)
C6 0.016(4) 0.014(4) 0.026(4) 0.007(3) -0.000(3) 0.007(3)
C7 0.014(4) 0.016(4) 0.033(5) -0.000(3) 0.005(3) -0.000(3)
C8 0.014(4) 0.016(4) 0.016(4) 0.001(3) 0.000(3) -0.001(3)
C9 0.021(4) 0.013(4) 0.034(5) -0.005(3) 0.004(3) -0.003(3)
C10 0.022(4) 0.015(4) 0.037(5) -0.003(3) 0.009(3) -0.007(3)
C11 0.029(4) 0.017(4) 0.021(4) 0.008(3) -0.002(3) 0.003(3)
C12 0.018(4) 0.018(4) 0.025(4) 0.004(3) 0.003(3) 0.000(3)

loop_
_atom_site_label
_atom_site_type_symbol
_atom_site_fract_x
_atom_site_fract_y
_atom_site_fract_z
_atom_site_U_iso_or_equiv
_atom_site_thermal_displace_type
_atom_site_occupancy
_atom_site_calc_flag
_atom_site_refinement_flags
_atom_site_disorder_group
Br1 Br 0.87985(6) 0.17068(10) 0.70152(4) 0.0274(2) Uani 1 d . .
Br2 Br 0.56391(6) 0.22878(9) 0.69655(4) 0.0268(2) Uani 1 d . .
Br3 Br 0.50886(6) 0.25544(10) 0.41339(5) 0.0311(3) Uani 1 d . .
Br4 Br 0.76711(7) 0.24833(10) 0.30366(4) 0.0360(3) Uani 1 d . .
C1 C 0.7152(5) 0.4420(9) 0.3713(4) 0.019(2) Uani 1 d . .
H1 H 0.6559(5) 0.5133(9) 0.3443(4) 0.023 Uiso 1 calc R .
C2 C 0.6608(5) 0.3631(8) 0.4411(4) 0.0171(15) Uani 1 d . .
H2 H 0.6450(5) 0.4631(8) 0.4750(4) 0.021 Uiso 1 calc R .
C3 C 0.7339(6) 0.2300(8) 0.4856(4) 0.018(2) Uani 1 d . .
H3A H 0.8106(6) 0.2815(8) 0.4948(4) 0.022 Uiso 1 calc R .
H3B H 0.7440(6) 0.1241(8) 0.4548(4) 0.022 Uiso 1 calc R .
C4 C 0.6841(6) 0.1723(9) 0.5616(4) 0.024(2) Uani 1 d . .
H4A H 0.6062(6) 0.1252(9) 0.5522(4) 0.028 Uiso 1 calc R .
H4B H 0.7318(6) 0.0749(9) 0.5813(4) 0.028 Uiso 1 calc R .
C5 C 0.6768(5) 0.3136(9) 0.6219(4) 0.019(2) Uani 1 d . .
H5 H 0.6418(5) 0.4193(9) 0.5978(4) 0.023 Uiso 1 calc R .
C6 C 0.7851(5) 0.3755(8) 0.6619(4) 0.019(2) Uani 1 d . .
H6 H 0.7600(5) 0.4434(8) 0.7059(4) 0.023 Uiso 1 calc R .
C7 C 0.8689(5) 0.4976(9) 0.6192(4) 0.021(2) Uani 1 d . .
H7A H 0.9371(5) 0.5209(9) 0.6511(4) 0.025 Uiso 1 calc R .
H7B H 0.8948(5) 0.4352(9) 0.5747(4) 0.025 Uiso 1 calc R .
C8 C 0.8150(5) 0.6757(8) 0.5951(4) 0.0152(15) Uani 1 d . .
H8A H 0.7435(5) 0.6536(8) 0.5663(4) 0.018 Uiso 1 calc R .
H8B H 0.7954(5) 0.7438(8) 0.6396(4) 0.018 Uiso 1 calc R .
C9 C 0.8964(6) 0.7824(8) 0.5485(4) 0.023(2) Uani 1 d . .
H9 H 0.9609(6) 0.8331(8) 0.5731(4) 0.027 Uiso 1 calc R .
C10 C 0.8847(6) 0.8112(9) 0.4751(4) 0.024(2) Uani 1 d . .
H10 H 0.9413(6) 0.8813(9) 0.4527(4) 0.029 Uiso 1 calc R .
C11 C 0.7882(6) 0.7408(9) 0.4248(4) 0.022(2) Uani 1 d . .
H11A H 0.7710(6) 0.8273(9) 0.3853(4) 0.027 Uiso 1 calc R .
H11B H 0.7183(6) 0.7258(9) 0.4540(4) 0.027 Uiso 1 calc R .
C12 C 0.8200(5) 0.5613(9) 0.3888(4) 0.020(2) Uani 1 d . .
H12A H 0.8606(5) 0.5843(9) 0.3424(4) 0.024 Uiso 1 calc R .
H12B H 0.8734(5) 0.4979(9) 0.4226(4) 0.024 Uiso 1 calc R .

loop_
_atom_type_symbol
_atom_type_description
_atom_type_scat_dispersion_real
_atom_type_scat_dispersion_imag
_atom_type_scat_source
C C 0.0033 0.0016 'International Tables Vol C Tables 4.2.6.8 and 6.1.1.4'
H H 0.0000 0.0000 'International Tables Vol C Tables 4.2.6.8 and 6.1.1.4'
Br Br -0.2901 2.4595 'International Tables Vol C Tables 4.2.6.8 and 6.1.1.4'

loop_
_geom_angle_atom_site_label_1
_geom_angle_atom_site_label_2
_geom_angle_atom_site_label_3
_geom_angle
_geom_angle_site_symmetry_1
_geom_angle_site_symmetry_3
_geom_angle_publ_flag
C2 C1 C12 113.5(6) . . ?
C2 C1 Br4 110.2(4) . . ?
C12 C1 Br4 107.8(4) . . ?
C3 C2 C1 116.7(5) . . ?
C3 C2 Br3 109.7(4) . . ?
C1 C2 Br3 109.4(4) . . ?
C2 C3 C4 115.5(5) . . ?
C5 C4 C3 117.0(6) . . ?
C6 C5 C4 119.8(5) . . ?
C6 C5 Br2 109.4(4) . . ?
C4 C5 Br2 107.4(4) . . ?
C5 C6 C7 118.2(6) . . ?
C5 C6 Br1 111.7(4) . . ?
C7 C6 Br1 106.8(4) . . ?
C8 C7 C6 113.8(5) . . ?
C9 C8 C7 111.6(5) . . ?
C10 C9 C8 125.6(7) . . ?
C9 C10 C11 125.8(6) . . ?
C10 C11 C12 112.1(5) . . ?
C1 C12 C11 113.8(5) . . ?

loop_
_geom_bond_atom_site_label_1
_geom_bond_atom_site_label_2
_geom_bond_distance
_geom_bond_site_symmetry_2
_geom_bond_publ_flag
Br1 C6 1.996(6) . ?
Br2 C5 1.977(6) . ?
Br3 C2 1.969(6) . ?
Br4 C1 1.981(6) . ?
C1 C2 1.519(9) . ?
C1 C12 1.522(9) . ?
C2 C3 1.511(9) . ?
C3 C4 1.538(9) . ?
C4 C5 1.509(10) . ?
C5 C6 1.489(9) . ?
C6 C7 1.537(8) . ?
C7 C8 1.524(9) . ?
C8 C9 1.492(9) . ?
C9 C10 1.324(10) . ?
C10 C11 1.500(10) . ?
C11 C12 1.534(9) . ?

loop_
_geom_torsion_atom_site_label_1
_geom_torsion_atom_site_label_2
_geom_torsion_atom_site_label_3
_geom_torsion_atom_site_label_4
_geom_torsion
_geom_torsion_site_symmetry_1
_geom_torsion_site_symmetry_2
_geom_torsion_site_symmetry_3
_geom_torsion_site_symmetry_4
_geom_torsion_publ_flag
C12 C1 C2 C3 -66.7(7) . . . . ?
Br4 C1 C2 C3 54.3(7) . . . . ?
C12 C1 C2 Br3 168.1(4) . . . . ?
Br4 C1 C2 Br3 -71.0(4) . . . . ?
C1 C2 C3 C4 171.8(6) . . . . ?
Br3 C2 C3 C4 -63.1(7) . . . . ?
C2 C3 C4 C5 -66.1(8) . . . . ?
C3 C4 C5 C6 -73.7(8) . . . . ?
C3 C4 C5 Br2 160.9(5) . . . . ?
C4 C5 C6 C7 73.7(8) . . . . ?
Br2 C5 C6 C7 -161.8(4) . . . . ?
C4 C5 C6 Br1 -50.8(7) . . . . ?
Br2 C5 C6 Br1 73.7(5) . . . . ?
C5 C6 C7 C8 61.9(8) . . . . ?
Br1 C6 C7 C8 -171.2(5) . . . . ?
C6 C7 C8 C9 -175.2(6) . . . . ?
C7 C8 C9 C10 108.0(8) . . . . ?
C8 C9 C10 C11 -0.6(11) . . . . ?
C9 C10 C11 C12 -92.2(8) . . . . ?
C2 C1 C12 C11 -71.5(7) . . . . ?
Br4 C1 C12 C11 166.2(5) . . . . ?
C10 C11 C12 C1 151.1(6) . . . . ?
